data_2233779
loop_
_publ_author_name
'Fun, Hoong-Kun'
'Chantrapromma, Suchada'
'Dayananda, A. S.'
'Yathirajan, H. S.'
'Thomas, Saji'

_publ_section_title
;
 4-[3,5-Bis(2-hydroxyphenyl)-1<i>H</i>-1,2,4-triazol-1-yl]benzoic acid
 dimethylformamide monosolvate
;
_journal_coeditor_code EZ2281
_journal_issue 3
_journal_name_full 'Acta Crystallographica Section E'
_journal_page_first o792
_journal_page_last o793
_journal_paper_doi 10.1107/S1600536812005806
_journal_volume 68
_journal_year 2012
_chemical_formula_iupac 'C21 H15 N3 O4, C3 H7 N O'
_chemical_formula_moiety 'C21 H15 N3 O4, C3 H7 N O'
_chemical_formula_sum 'C24 H22 N4 O5'
_chemical_formula_weight 446.46
_chemical_melting_point_gt 539
_chemical_melting_point_lt 540
_chemical_name_common
;
Deferasirox
;
_chemical_name_systematic
;
4-[3,5-Bis(2-hydroxyphenyl)-1<i>H</i>-1,2,4-triazol-1-yl]benzoic acid
dimethylformamide monosolvate
;
_space_group_IT_number 14
_symmetry_cell_setting monoclinic
_symmetry_space_group_name_Hall '-P 2ybc'
_symmetry_space_group_name_H-M 'P 1 21/c 1'
_atom_sites_solution_hydrogens geom
_atom_sites_solution_primary direct
_atom_sites_solution_secondary difmap
_audit_creation_method SHELXL-97
_cell_angle_alpha 90.00
_cell_angle_beta 94.901(2)
_cell_angle_gamma 90.00
_cell_formula_units_Z 4
_cell_length_a 8.8172(8)
_cell_length_b 32.669(3)
_cell_length_c 7.6900(7)
_cell_measurement_reflns_used 6379
_cell_measurement_temperature 100
_cell_measurement_theta_max 30.00
_cell_measurement_theta_min 2.32
_cell_volume 2207.0(3)
_computing_cell_refinement 'SAINT (Bruker, 2009)'
_computing_data_collection 'APEX2 (Bruker, 2009)'
_computing_data_reduction 'SAINT (Bruker, 2009)'
_computing_molecular_graphics 'SHELXTL (Sheldrick, 2008)'
_computing_publication_material
;
SHELXTL (Sheldrick, 2008) and PLATON (Spek, 2009)
;
_computing_structure_refinement 'SHELXTL (Sheldrick, 2008)'
_computing_structure_solution 'SHELXTL (Sheldrick, 2008)'
_diffrn_ambient_temperature 100
_diffrn_measured_fraction_theta_full 0.991
_diffrn_measured_fraction_theta_max 0.991
_diffrn_measurement_device_type 'Bruker APEX DUO CCD area-detector'
_diffrn_measurement_method '\f and \w scans'
_diffrn_radiation_monochromator graphite
_diffrn_radiation_source 'sealed tube'
_diffrn_radiation_type MoK\a
_diffrn_radiation_wavelength 0.71073
_diffrn_reflns_av_R_equivalents 0.0380
_diffrn_reflns_av_sigmaI/netI 0.0512
_diffrn_reflns_limit_h_max 11
_diffrn_reflns_limit_h_min -12
_diffrn_reflns_limit_k_max 45
_diffrn_reflns_limit_k_min -44
_diffrn_reflns_limit_l_max 10
_diffrn_reflns_limit_l_min -10
_diffrn_reflns_number 18347
_diffrn_reflns_theta_full 30.00
_diffrn_reflns_theta_max 30.00
_diffrn_reflns_theta_min 2.32
_diffrn_standards_number 0
_exptl_absorpt_coefficient_mu 0.096
_exptl_absorpt_correction_T_max 0.9893
_exptl_absorpt_correction_T_min 0.9700
_exptl_absorpt_correction_type multi-scan
_exptl_absorpt_process_details '(SADABS; Bruker, 2009)'
_exptl_crystal_colour Colorless
_exptl_crystal_density_diffrn 1.344
_exptl_crystal_density_method 'not measured'
_exptl_crystal_description Block
_exptl_crystal_F_000 936
_exptl_crystal_size_max 0.32
_exptl_crystal_size_mid 0.25
_exptl_crystal_size_min 0.11
_refine_diff_density_max 0.589
_refine_diff_density_min -0.555
_refine_ls_extinction_method none
_refine_ls_goodness_of_fit_ref 1.038
_refine_ls_hydrogen_treatment mixed
_refine_ls_matrix_type full
_refine_ls_number_parameters 303
_refine_ls_number_reflns 6379
_refine_ls_number_restraints 0
_refine_ls_restrained_S_all 1.038
_refine_ls_R_factor_all 0.0904
_refine_ls_R_factor_gt 0.0579
_refine_ls_shift/su_max 0.001
_refine_ls_shift/su_mean 0.001
_refine_ls_structure_factor_coef Fsqd
_refine_ls_weighting_details 'calc w=1/[\s^2^(Fo^2^)+(0.0461P)^2^+1.5844P] where P=(Fo^2^+2Fc^2^)/3'
_refine_ls_weighting_scheme calc
_refine_ls_wR_factor_gt 0.1245
_refine_ls_wR_factor_ref 0.1435
_reflns_number_gt 4384
_reflns_number_total 6379
_reflns_threshold_expression I>2\s(I)
_cod_data_source_file ez2281.cif
_cod_data_source_block I
_cod_original_sg_symbol_H-M 'P 21/c'
_cod_database_code 2233779
_cod_database_fobs_code 2233779

loop_
_symmetry_equiv_pos_as_xyz
'x, y, z'
'-x, y+1/2, -z+1/2'
'-x, -y, -z'
'x, -y-1/2, z-1/2'

loop_
_atom_site_type_symbol
_atom_site_label
_atom_site_fract_x
_atom_site_fract_y
_atom_site_fract_z
_atom_site_U_iso_or_equiv
_atom_site_adp_type
_atom_site_calc_flag
_atom_site_refinement_flags
_atom_site_occupancy
_atom_site_symmetry_multiplicity
O O1 0.33110(15) 0.08811(4) 1.31456(16) 0.0238(3) Uani d . 1 1
O O2 0.3878(3) 0.02777(5) 1.2036(2) 0.0742(8) Uani d . 1 1
H H1O2 0.3513 0.0199 1.3047 0.111 Uiso d R 1 1
O O3 0.90883(15) 0.10202(5) 0.38917(18) 0.0311(3) Uani d . 1 1
H H1O3 0.830(3) 0.1058(8) 0.456(3) 0.047 Uiso d . 1 1
O O4 0.46909(15) 0.25263(4) 0.60966(19) 0.0306(3) Uani d . 1 1
H H1O4 0.4693 0.2783 0.6808 0.046 Uiso d R 1 1
O O5 0.2916(3) -0.00057(5) 0.4879(2) 0.0792(8) Uani d . 1 1
N N1 0.52636(15) 0.14408(4) 0.56919(18) 0.0167(3) Uani d . 1 1
N N2 0.64907(15) 0.13126(5) 0.48553(18) 0.0198(3) Uani d . 1 1
N N3 0.52841(16) 0.18321(4) 0.33783(18) 0.0184(3) Uani d . 1 1
N N4 0.1441(3) 0.01691(6) 0.7044(2) 0.0470(5) Uani d . 1 1
C C1 0.4152(2) 0.08640(5) 1.0291(2) 0.0226(4) Uani d . 1 1
C C2 0.4791(3) 0.06402(6) 0.8993(3) 0.0371(5) Uani d . 1 1
H H2A 0.4978 0.0356 0.9155 0.045 Uiso calc R 1 1
C C3 0.5156(2) 0.08293(6) 0.7465(2) 0.0302(4) Uani d . 1 1
H H3A 0.5586 0.0676 0.6579 0.036 Uiso calc R 1 1
C C4 0.48836(18) 0.12443(5) 0.7255(2) 0.0175(3) Uani d . 1 1
C C5 0.42428(19) 0.14715(5) 0.8531(2) 0.0188(3) Uani d . 1 1
H H5A 0.4061 0.1756 0.8371 0.023 Uiso calc R 1 1
C C6 0.38716(18) 0.12784(5) 1.0040(2) 0.0176(3) Uani d . 1 1
H H6A 0.3420 0.1431 1.0912 0.021 Uiso calc R 1 1
C C7 0.3750(2) 0.06792(5) 1.1966(2) 0.0261(4) Uani d . 1 1
C C8 0.45577(18) 0.17495(5) 0.4780(2) 0.0162(3) Uani d . 1 1
C C9 0.64624(18) 0.15571(5) 0.3471(2) 0.0174(3) Uani d . 1 1
C C10 0.75991(18) 0.15289(5) 0.2187(2) 0.0194(3) Uani d . 1 1
C C11 0.88427(19) 0.12628(6) 0.2452(2) 0.0234(4) Uani d . 1 1
C C12 0.9916(2) 0.12447(7) 0.1219(3) 0.0301(4) Uani d . 1 1
H H12A 1.0766 0.1066 0.1403 0.036 Uiso calc R 1 1
C C13 0.9752(2) 0.14846(7) -0.0266(3) 0.0300(4) Uani d . 1 1
H H13A 1.0485 0.1469 -0.1099 0.036 Uiso calc R 1 1
C C14 0.8524(2) 0.17481(6) -0.0546(2) 0.0274(4) Uani d . 1 1
H H14A 0.8409 0.1911 -0.1571 0.033 Uiso calc R 1 1
C C15 0.7463(2) 0.17722(6) 0.0682(2) 0.0228(4) Uani d . 1 1
H H15A 0.6631 0.1956 0.0499 0.027 Uiso calc R 1 1
C C16 0.31623(19) 0.19581(5) 0.5244(2) 0.0178(3) Uani d . 1 1
C C17 0.3273(2) 0.23590(5) 0.5890(2) 0.0210(3) Uani d . 1 1
C C18 0.1957(2) 0.25621(6) 0.6290(2) 0.0247(4) Uani d . 1 1
H H18A 0.2015 0.2836 0.6701 0.030 Uiso calc R 1 1
C C19 0.0568(2) 0.23642(6) 0.6089(2) 0.0253(4) Uani d . 1 1
H H19A -0.0323 0.2503 0.6376 0.030 Uiso calc R 1 1
C C20 0.0455(2) 0.19649(6) 0.5472(2) 0.0240(4) Uani d . 1 1
H H20A -0.0506 0.1832 0.5341 0.029 Uiso calc R 1 1
C C21 0.17560(19) 0.17613(5) 0.5049(2) 0.0203(3) Uani d . 1 1
H H21A 0.1687 0.1488 0.4627 0.024 Uiso calc R 1 1
C C22 0.2029(3) 0.02297(7) 0.5528(3) 0.0466(6) Uani d . 1 1
H H22A 0.1744 0.0472 0.4900 0.056 Uiso calc R 1 1
C C23 0.0407(3) 0.04676(10) 0.7700(3) 0.0563(7) Uani d . 1 1
H H23A 0.0277 0.0697 0.6882 0.085 Uiso calc R 1 1
H H23B 0.0829 0.0568 0.8841 0.085 Uiso calc R 1 1
H H23C -0.0583 0.0339 0.7819 0.085 Uiso calc R 1 1
C C24 0.1866(6) -0.01805(8) 0.8146(4) 0.0949(15) Uani d . 1 1
H H24A 0.2634 -0.0343 0.7608 0.142 Uiso calc R 1 1
H H24B 0.0965 -0.0350 0.8277 0.142 Uiso calc R 1 1
H H24C 0.2284 -0.0085 0.9295 0.142 Uiso calc R 1 1

loop_
_atom_site_aniso_label
_atom_site_aniso_U_11
_atom_site_aniso_U_22
_atom_site_aniso_U_33
_atom_site_aniso_U_12
_atom_site_aniso_U_13
_atom_site_aniso_U_23
O1 0.0325(7) 0.0215(6) 0.0185(6) 0.0024(5) 0.0092(5) -0.0005(5)
O2 0.173(2) 0.0205(8) 0.0388(9) 0.0265(11) 0.0645(12) 0.0114(7)
O3 0.0238(6) 0.0473(9) 0.0231(7) 0.0112(6) 0.0075(5) 0.0051(6)
O4 0.0321(7) 0.0239(7) 0.0376(8) -0.0077(6) 0.0132(6) -0.0149(6)
O5 0.182(2) 0.0248(8) 0.0402(10) 0.0076(12) 0.0640(13) 0.0047(7)
N1 0.0168(6) 0.0176(7) 0.0166(7) 0.0009(5) 0.0056(5) 0.0007(5)
N2 0.0170(6) 0.0253(8) 0.0178(7) 0.0018(6) 0.0064(5) 0.0001(6)
N3 0.0219(7) 0.0173(7) 0.0167(7) -0.0017(5) 0.0052(5) -0.0009(5)
N4 0.0819(15) 0.0402(11) 0.0216(9) -0.0273(11) 0.0198(10) -0.0057(8)
C1 0.0319(9) 0.0205(8) 0.0167(8) 0.0051(7) 0.0089(7) 0.0024(6)
C2 0.0672(15) 0.0212(9) 0.0263(10) 0.0179(10) 0.0233(10) 0.0075(8)
C3 0.0477(12) 0.0240(9) 0.0214(9) 0.0136(8) 0.0182(8) 0.0032(7)
C4 0.0181(7) 0.0200(8) 0.0149(7) 0.0009(6) 0.0033(6) 0.0021(6)
C5 0.0235(8) 0.0163(8) 0.0168(8) 0.0009(6) 0.0032(6) -0.0006(6)
C6 0.0198(7) 0.0179(8) 0.0154(7) 0.0006(6) 0.0037(6) -0.0020(6)
C7 0.0399(10) 0.0202(9) 0.0197(8) 0.0056(8) 0.0113(8) 0.0036(7)
C8 0.0186(7) 0.0147(7) 0.0158(7) -0.0021(6) 0.0037(6) -0.0018(6)
C9 0.0153(7) 0.0202(8) 0.0170(8) -0.0013(6) 0.0032(6) -0.0016(6)
C10 0.0167(7) 0.0250(9) 0.0171(8) -0.0035(6) 0.0052(6) -0.0031(6)
C11 0.0191(8) 0.0336(10) 0.0179(8) -0.0009(7) 0.0037(6) -0.0016(7)
C12 0.0201(8) 0.0467(12) 0.0243(9) 0.0035(8) 0.0067(7) -0.0028(8)
C13 0.0228(9) 0.0455(12) 0.0233(9) -0.0048(8) 0.0109(7) -0.0042(8)
C14 0.0284(9) 0.0344(10) 0.0205(9) -0.0069(8) 0.0083(7) 0.0000(8)
C15 0.0219(8) 0.0253(9) 0.0219(9) -0.0031(7) 0.0057(7) -0.0009(7)
C16 0.0222(8) 0.0171(8) 0.0146(7) 0.0029(6) 0.0052(6) 0.0004(6)
C17 0.0284(9) 0.0180(8) 0.0177(8) -0.0004(7) 0.0076(7) -0.0005(6)
C18 0.0355(10) 0.0189(8) 0.0205(8) 0.0063(7) 0.0076(7) -0.0010(7)
C19 0.0279(9) 0.0282(9) 0.0209(8) 0.0104(8) 0.0074(7) 0.0011(7)
C20 0.0217(8) 0.0292(10) 0.0216(9) 0.0030(7) 0.0053(7) 0.0008(7)
C21 0.0241(8) 0.0193(8) 0.0181(8) 0.0009(7) 0.0061(7) 0.0001(6)
C22 0.0835(18) 0.0346(12) 0.0241(10) -0.0237(12) 0.0197(12) -0.0027(9)
C23 0.0472(14) 0.093(2) 0.0303(12) -0.0088(14) 0.0127(11) 0.0048(13)
C24 0.222(5) 0.0290(13) 0.0438(16) -0.011(2) 0.069(2) 0.0036(11)

loop_
_atom_type_symbol
_atom_type_description
_atom_type_scat_dispersion_real
_atom_type_scat_dispersion_imag
_atom_type_scat_source
C C 0.0033 0.0016 'International Tables Vol C Tables 4.2.6.8 and 6.1.1.4'
H H 0.0000 0.0000 'International Tables Vol C Tables 4.2.6.8 and 6.1.1.4'
N N 0.0061 0.0033 'International Tables Vol C Tables 4.2.6.8 and 6.1.1.4'
O O 0.0106 0.0060 'International Tables Vol C Tables 4.2.6.8 and 6.1.1.4'

loop_
_geom_angle_atom_site_label_1
_geom_angle_atom_site_label_2
_geom_angle_atom_site_label_3
_geom_angle
C7 O2 H1O2 106.4
C11 O3 H1O3 107.8(16)
C17 O4 H1O4 111.1
C8 N1 N2 109.37(13)
C8 N1 C4 129.99(14)
N2 N1 C4 120.61(13)
C9 N2 N1 103.34(13)
C8 N3 C9 103.93(14)
C22 N4 C24 121.9(2)
C22 N4 C23 120.4(2)
C24 N4 C23 117.6(2)
C6 C1 C2 119.39(16)
C6 C1 C7 117.52(15)
C2 C1 C7 123.10(16)
C3 C2 C1 120.62(17)
C3 C2 H2A 119.7
C1 C2 H2A 119.7
C4 C3 C2 118.93(17)
C4 C3 H3A 120.5
C2 C3 H3A 120.5
C3 C4 C5 121.21(16)
C3 C4 N1 119.21(15)
C5 C4 N1 119.58(15)
C6 C5 C4 119.24(16)
C6 C5 H5A 120.4
C4 C5 H5A 120.4
C5 C6 C1 120.61(15)
C5 C6 H6A 119.7
C1 C6 H6A 119.7
O1 C7 O2 122.90(17)
O1 C7 C1 122.74(16)
O2 C7 C1 114.34(16)
N3 C8 N1 109.92(14)
N3 C8 C16 124.90(15)
N1 C8 C16 125.16(14)
N2 C9 N3 113.43(14)
N2 C9 C10 122.24(15)
N3 C9 C10 124.33(15)
C15 C10 C11 118.88(15)
C15 C10 C9 120.31(15)
C11 C10 C9 120.80(16)
O3 C11 C12 117.17(17)
O3 C11 C10 123.14(15)
C12 C11 C10 119.68(17)
C13 C12 C11 120.48(18)
C13 C12 H12A 119.8
C11 C12 H12A 119.8
C12 C13 C14 120.40(17)
C12 C13 H13A 119.8
C14 C13 H13A 119.8
C13 C14 C15 119.53(18)
C13 C14 H14A 120.2
C15 C14 H14A 120.2
C14 C15 C10 121.02(17)
C14 C15 H15A 119.5
C10 C15 H15A 119.5
C21 C16 C17 120.27(15)
C21 C16 C8 120.88(15)
C17 C16 C8 118.85(15)
O4 C17 C18 123.84(16)
O4 C17 C16 116.90(15)
C18 C17 C16 119.26(16)
C19 C18 C17 119.96(17)
C19 C18 H18A 120.0
C17 C18 H18A 120.0
C18 C19 C20 121.00(16)
C18 C19 H19A 119.5
C20 C19 H19A 119.5
C19 C20 C21 119.54(17)
C19 C20 H20A 120.2
C21 C20 H20A 120.2
C20 C21 C16 119.95(16)
C20 C21 H21A 120.0
C16 C21 H21A 120.0
O5 C22 N4 124.8(2)
O5 C22 H22A 117.6
N4 C22 H22A 117.6
N4 C23 H23A 109.5
N4 C23 H23B 109.5
H23A C23 H23B 109.5
N4 C23 H23C 109.5
H23A C23 H23C 109.5
H23B C23 H23C 109.5
N4 C24 H24A 109.5
N4 C24 H24B 109.5
H24A C24 H24B 109.5
N4 C24 H24C 109.5
H24A C24 H24C 109.5
H24B C24 H24C 109.5

loop_
_geom_bond_atom_site_label_1
_geom_bond_atom_site_label_2
_geom_bond_distance
O1 C7 1.211(2)
O2 C7 1.317(2)
O2 H1O2 0.9032
O3 C11 1.364(2)
O3 H1O3 0.91(3)
O4 C17 1.361(2)
O4 H1O4 1.0018
O5 C22 1.233(3)
N1 C8 1.350(2)
N1 N2 1.3707(18)
N1 C4 1.427(2)
N2 C9 1.329(2)
N3 C8 1.327(2)
N3 C9 1.371(2)
N4 C22 1.331(3)
N4 C24 1.452(4)
N4 C23 1.454(4)
C1 C6 1.387(2)
C1 C2 1.394(2)
C1 C7 1.493(2)
C2 C3 1.390(3)
C2 H2A 0.9500
C3 C4 1.384(2)
C3 H3A 0.9500
C4 C5 1.389(2)
C5 C6 1.384(2)
C5 H5A 0.9500
C6 H6A 0.9500
C8 C16 1.477(2)
C9 C10 1.468(2)
C10 C15 1.401(2)
C10 C11 1.401(2)
C11 C12 1.397(2)
C12 C13 1.382(3)
C12 H12A 0.9500
C13 C14 1.386(3)
C13 H13A 0.9500
C14 C15 1.387(2)
C14 H14A 0.9500
C15 H15A 0.9500
C16 C21 1.393(2)
C16 C17 1.401(2)
C17 C18 1.394(2)
C18 C19 1.382(3)
C18 H18A 0.9500
C19 C20 1.389(3)
C19 H19A 0.9500
C20 C21 1.389(2)
C20 H20A 0.9500
C21 H21A 0.9500
C22 H22A 0.9500
C23 H23A 0.9800
C23 H23B 0.9800
C23 H23C 0.9800
C24 H24A 0.9800
C24 H24B 0.9800
C24 H24C 0.9800

loop_
_geom_hbond_atom_site_label_D
_geom_hbond_atom_site_label_H
_geom_hbond_atom_site_label_A
_geom_hbond_site_symmetry_A
_geom_hbond_distance_DH
_geom_hbond_distance_HA
_geom_hbond_distance_DA
_geom_hbond_angle_DHA
_geom_hbond_publ_flag
O2 H1O2 O5 1_556 0.90 1.68 2.583(3) 173 y
O3 H1O3 N2 1_555 0.91(3) 1.83(3) 2.645(2) 148(2) y
O4 H1O4 N3 4_566 1.00 1.79 2.7548(19) 161 y
C2 H2A O2 3_657 0.95 2.51 3.340(3) 146 y
C12 H12A O1 1_654 0.95 2.59 3.436(2) 149 y
C15 H15A O4 4_565 0.95 2.48 3.385(2) 160 y
C22 H22A O1 1_554 0.95 2.42 3.085(3) 127 y

loop_
_geom_torsion_atom_site_label_1
_geom_torsion_atom_site_label_2
_geom_torsion_atom_site_label_3
_geom_torsion_atom_site_label_4
_geom_torsion
C8 N1 N2 C9 0.46(17)
C4 N1 N2 C9 178.81(14)
C6 C1 C2 C3 0.5(3)
C7 C1 C2 C3 -179.4(2)
C1 C2 C3 C4 0.4(3)
C2 C3 C4 C5 -0.6(3)
C2 C3 C4 N1 179.67(19)
C8 N1 C4 C3 144.85(19)
N2 N1 C4 C3 -33.1(2)
C8 N1 C4 C5 -34.9(3)
N2 N1 C4 C5 147.16(16)
C3 C4 C5 C6 0.0(3)
N1 C4 C5 C6 179.74(15)
C4 C5 C6 C1 0.8(3)
C2 C1 C6 C5 -1.1(3)
C7 C1 C6 C5 178.80(17)
C6 C1 C7 O1 -6.0(3)
C2 C1 C7 O1 173.9(2)
C6 C1 C7 O2 172.4(2)
C2 C1 C7 O2 -7.7(3)
C9 N3 C8 N1 0.40(18)
C9 N3 C8 C16 -178.18(15)
N2 N1 C8 N3 -0.56(18)
C4 N1 C8 N3 -178.70(15)
N2 N1 C8 C16 178.01(15)
C4 N1 C8 C16 -0.1(3)
N1 N2 C9 N3 -0.22(18)
N1 N2 C9 C10 179.69(15)
C8 N3 C9 N2 -0.10(19)
C8 N3 C9 C10 179.99(15)
N2 C9 C10 C15 175.33(16)
N3 C9 C10 C15 -4.8(3)
N2 C9 C10 C11 -5.3(3)
N3 C9 C10 C11 174.57(16)
C15 C10 C11 O3 178.67(17)
C9 C10 C11 O3 -0.7(3)
C15 C10 C11 C12 0.0(3)
C9 C10 C11 C12 -179.37(17)
O3 C11 C12 C13 -179.39(18)
C10 C11 C12 C13 -0.6(3)
C11 C12 C13 C14 0.4(3)
C12 C13 C14 C15 0.5(3)
C13 C14 C15 C10 -1.1(3)
C11 C10 C15 C14 0.9(3)
C9 C10 C15 C14 -179.77(16)
N3 C8 C16 C21 106.5(2)
N1 C8 C16 C21 -71.9(2)
N3 C8 C16 C17 -73.7(2)
N1 C8 C16 C17 107.98(19)
C21 C16 C17 O4 177.93(15)
C8 C16 C17 O4 -1.9(2)
C21 C16 C17 C18 -1.7(2)
C8 C16 C17 C18 178.41(15)
O4 C17 C18 C19 -178.03(17)
C16 C17 C18 C19 1.6(3)
C17 C18 C19 C20 -0.7(3)
C18 C19 C20 C21 -0.1(3)
C19 C20 C21 C16 0.0(3)
C17 C16 C21 C20 0.9(3)
C8 C16 C21 C20 -179.18(16)
C24 N4 C22 O5 3.3(4)
C23 N4 C22 O5 179.7(3)

loop_
_cod_related_entry_id
_cod_related_entry_database
_cod_related_entry_code
1 ChemSpider 30657480
